data_4503208
loop_
_publ_author_name
'Qi, Yan'
'Luo, Feng'
'Che, Yunxia'
'Zheng, Jimin'

_publ_section_title
;
 Hydrothermal Synthesis of Metal&#x2212;Organic Frameworks Based on
 Aromatic Polycarboxylate and Flexible Bis(imidazole) Ligands
;
_journal_issue 2
_journal_name_full 'Crystal Growth &amp; Design'
_journal_page_first 606
_journal_paper_doi 10.1021/cg700758c
_journal_volume 8
_journal_year 2008
_chemical_formula_sum 'C14 H13 N2 O7 Zn'
_chemical_formula_weight 386.63
_chemical_name_systematic
; 
 ? 
;
_space_group_IT_number 2
_symmetry_cell_setting triclinic
_symmetry_space_group_name_Hall '-P 1'
_symmetry_space_group_name_H-M 'P -1'
_atom_sites_solution_hydrogens geom
_atom_sites_solution_primary direct
_atom_sites_solution_secondary difmap
_audit_creation_method SHELXL-97
_cell_angle_alpha 95.59(3)
_cell_angle_beta 100.37(3)
_cell_angle_gamma 102.60(3)
_cell_formula_units_Z 2
_cell_length_a 8.7582(18)
_cell_length_b 8.8731(18)
_cell_length_c 10.210(2)
_cell_measurement_reflns_used 7064
_cell_measurement_temperature 298(2)
_cell_measurement_theta_max 27.51
_cell_measurement_theta_min 3.35
_cell_volume 753.9(3)
_computing_cell_refinement 'RAXIS-RAPID Auto(Bruker, 2001)'
_computing_data_collection 'RAXIS-RAPID Auto(Bruker, 2001)'
_computing_data_reduction 'RAXIS-RAPID Auto(Bruker, 2001)'
_computing_molecular_graphics 'Bruker SHELXTL'
_computing_publication_material 'Bruker SHELXTL'
_computing_structure_refinement 'SHELXL-97 (Sheldrick, 1997)'
_computing_structure_solution 'SHELXS-97 (Sheldrick, 1997)'
_diffrn_ambient_temperature 298(2)
_diffrn_measured_fraction_theta_full 0.989
_diffrn_measured_fraction_theta_max 0.989
_diffrn_measurement_device_type 'rigaku r-axis rapid IP area detector'
_diffrn_measurement_method oscillation
_diffrn_radiation_monochromator graphite
_diffrn_radiation_probe x-ray
_diffrn_radiation_type MoK\a
_diffrn_radiation_wavelength 0.71073
_diffrn_reflns_av_R_equivalents 0.0303
_diffrn_reflns_av_sigmaI/netI 0.0387
_diffrn_reflns_limit_h_max 11
_diffrn_reflns_limit_h_min -11
_diffrn_reflns_limit_k_max 9
_diffrn_reflns_limit_k_min -11
_diffrn_reflns_limit_l_max 13
_diffrn_reflns_limit_l_min -13
_diffrn_reflns_number 7533
_diffrn_reflns_theta_full 27.56
_diffrn_reflns_theta_max 27.56
_diffrn_reflns_theta_min 3.35
_diffrn_source 'rotating anode'
_exptl_absorpt_coefficient_mu 1.670
_exptl_absorpt_correction_T_max 0.6272
_exptl_absorpt_correction_T_min 0.5024
_exptl_absorpt_correction_type multi-scan
_exptl_crystal_colour colourless
_exptl_crystal_density_diffrn 1.703
_exptl_crystal_density_method 'not measured'
_exptl_crystal_description Block
_exptl_crystal_F_000 394
_exptl_crystal_size_max 0.48
_exptl_crystal_size_mid 0.33
_exptl_crystal_size_min 0.31
_refine_diff_density_max 0.330
_refine_diff_density_min -0.545
_refine_diff_density_rms 0.083
_refine_ls_extinction_method none
_refine_ls_goodness_of_fit_ref 1.105
_refine_ls_hydrogen_treatment ref
_refine_ls_matrix_type full
_refine_ls_number_parameters 239
_refine_ls_number_reflns 3447
_refine_ls_number_restraints 4
_refine_ls_restrained_S_all 1.105
_refine_ls_R_factor_all 0.0290
_refine_ls_R_factor_gt 0.0271
_refine_ls_shift/su_max 0.001
_refine_ls_shift/su_mean 0.000
_refine_ls_structure_factor_coef Fsqd
_refine_ls_weighting_details 'calc w=1/[\s^2^(Fo^2^)+(0.0405P)^2^+0.2614P] where P=(Fo^2^+2Fc^2^)/3'
_refine_ls_weighting_scheme calc
_refine_ls_wR_factor_gt 0.0788
_refine_ls_wR_factor_ref 0.0799
_reflns_number_gt 3225
_reflns_number_total 3447
_reflns_threshold_expression >2sigma(I)
_cod_data_source_file cg700758c-file002.cif
_cod_data_source_block shelxl
_cod_depositor_comments
;
The following automatic conversions were performed:

'_symmetry_cell_setting' value 'Triclinic' changed to 'triclinic'
according to /home/saulius/struct/CIF-dictionaries/cif_core.dic
dictionary named 'cif_core.dic' version 2.4.1 from 2010-06-29.

Automatic conversion script
Id: cif_fix_values 1715 2011-07-08 13:25:40Z adriana 
;
_cod_original_sg_symbol_H-M P-1
_cod_database_code 4503208

loop_
_symmetry_equiv_pos_as_xyz
'x, y, z'
'-x, -y, -z'

loop_
_atom_site_label
_atom_site_type_symbol
_atom_site_fract_x
_atom_site_fract_y
_atom_site_fract_z
_atom_site_U_iso_or_equiv
_atom_site_adp_type
_atom_site_occupancy
_atom_site_symmetry_multiplicity
_atom_site_calc_flag
_atom_site_refinement_flags
_atom_site_disorder_assembly
_atom_site_disorder_group
C1 C 0.8092(2) 0.4558(2) 0.33036(16) 0.0236(3) Uani 1 1 d . . .
C2 C 0.7166(2) 0.4044(2) 0.18856(16) 0.0236(3) Uani 1 1 d . . .
C3 C 0.7759(2) 0.4669(2) 0.08327(16) 0.0239(3) Uani 1 1 d . . .
H3 H 0.8716 0.5428 0.1011 0.029 Uiso 1 1 calc R . .
C4 C 0.6927(2) 0.4166(2) -0.04892(16) 0.0252(3) Uani 1 1 d . . .
C5 C 0.5497(2) 0.3043(2) -0.07450(17) 0.0287(4) Uani 1 1 d . . .
H5 H 0.4933 0.2708 -0.1626 0.034 Uiso 1 1 calc R . .
C6 C 0.4901(2) 0.2415(2) 0.03072(18) 0.0290(4) Uani 1 1 d . . .
C7 C 0.5729(2) 0.2921(2) 0.16258(17) 0.0269(4) Uani 1 1 d . . .
H7 H 0.5324 0.2509 0.2331 0.032 Uiso 1 1 calc R . .
C8 C 0.7621(2) 0.4798(2) -0.16173(17) 0.0271(4) Uani 1 1 d . . .
C9 C 0.3375(2) 0.1188(3) -0.00053(19) 0.0358(4) Uani 1 1 d . . .
C10 C 0.7580(3) 0.7859(2) 0.4933(2) 0.0356(4) Uani 1 1 d . . .
H10 H 0.6878 0.7192 0.4210 0.043 Uiso 1 1 calc R . .
C11 C 0.9331(3) 0.8729(3) 0.6762(2) 0.0386(5) Uani 1 1 d . . .
H11 H 1.0073 0.8770 0.7549 0.046 Uiso 1 1 calc R . .
C12 C 0.8924(3) 0.9969(3) 0.6264(2) 0.0428(5) Uani 1 1 d . . .
H12 H 0.9325 1.1010 0.6639 0.051 Uiso 1 1 calc R . .
C13 C 0.6905(3) 1.0296(3) 0.4253(2) 0.0451(5) Uani 1 1 d . . .
H13A H 0.7038 1.0099 0.3334 0.054 Uiso 1 1 calc R A 1
H13B H 0.7319 1.1403 0.4568 0.054 Uiso 1 1 calc R A 1
C14 C 0.5136(5) 0.9832(5) 0.4290(4) 0.0383(13) Uani 0.583(9) 1 d P . 1
H14A H 0.4557 1.0405 0.3700 0.046 Uiso 0.583(9) 1 calc PR . 1
H14B H 0.4721 0.8728 0.3962 0.046 Uiso 0.583(9) 1 calc PR . 1
C14' C 0.5599(8) 1.0721(7) 0.4937(7) 0.0407(19) Uani 0.417(9) 1 d P . 2
H14C H 0.6085 1.1302 0.5823 0.049 Uiso 0.417(9) 1 calc PR . 2
H14D H 0.5061 1.1380 0.4412 0.049 Uiso 0.417(9) 1 calc PR . 2
H5A H 0.227(2) -0.028(3) 0.082(3) 0.062(9) Uiso 1 1 d D . .
H8A H 0.002(4) 0.762(3) -0.005(2) 0.078(11) Uiso 1 1 d D . .
H8B H -0.029(3) 0.871(4) 0.079(3) 0.066(10) Uiso 1 1 d D . .
N1 N 0.8477(2) 0.73964(19) 0.59227(15) 0.0301(3) Uani 1 1 d . . .
N2 N 0.7810(2) 0.9406(2) 0.51044(17) 0.0346(4) Uani 1 1 d . . .
O1 O 0.73909(17) 0.41605(16) 0.42318(12) 0.0308(3) Uani 1 1 d . . .
O2 O 0.94972(16) 0.53848(16) 0.34914(12) 0.0289(3) Uani 1 1 d . . .
O3 O 0.87708(18) 0.59493(18) -0.13885(13) 0.0365(3) Uani 1 1 d . . .
O4 O 0.70045(18) 0.40912(17) -0.28061(12) 0.0351(3) Uani 1 1 d . . .
O5 O 0.3140(2) 0.0409(2) 0.09936(16) 0.0493(4) Uani 1 1 d D . .
O6 O 0.2457(2) 0.0959(2) -0.10839(15) 0.0534(5) Uani 1 1 d . . .
O8 O 0.0461(2) 0.8327(2) 0.06074(19) 0.0498(4) Uani 1 1 d D . .
Zn1 Zn 0.84298(2) 0.51822(2) 0.611265(17) 0.02424(9) Uani 1 1 d . . .

loop_
_atom_site_aniso_label
_atom_site_aniso_U_11
_atom_site_aniso_U_22
_atom_site_aniso_U_33
_atom_site_aniso_U_23
_atom_site_aniso_U_13
_atom_site_aniso_U_12
C1 0.0312(9) 0.0230(8) 0.0153(7) 0.0028(6) 0.0015(6) 0.0065(7)
C2 0.0273(9) 0.0271(9) 0.0146(7) 0.0022(6) 0.0022(6) 0.0046(7)
C3 0.0247(8) 0.0270(9) 0.0173(7) 0.0028(6) 0.0026(6) 0.0019(7)
C4 0.0271(9) 0.0325(9) 0.0149(7) 0.0044(6) 0.0044(6) 0.0041(7)
C5 0.0273(9) 0.0392(10) 0.0143(7) 0.0001(7) 0.0013(6) 0.0012(7)
C6 0.0252(9) 0.0353(10) 0.0213(8) 0.0006(7) 0.0033(7) -0.0012(7)
C7 0.0299(9) 0.0324(9) 0.0163(7) 0.0042(6) 0.0051(7) 0.0025(7)
C8 0.0294(9) 0.0353(10) 0.0159(7) 0.0057(7) 0.0057(7) 0.0046(7)
C9 0.0289(10) 0.0445(12) 0.0258(9) -0.0028(8) 0.0058(7) -0.0049(8)
C10 0.0466(12) 0.0294(10) 0.0284(9) 0.0013(7) 0.0007(8) 0.0110(9)
C11 0.0431(12) 0.0358(11) 0.0286(9) -0.0001(8) -0.0003(8) 0.0003(9)
C12 0.0545(14) 0.0287(10) 0.0392(11) -0.0012(8) 0.0085(10) 0.0012(9)
C13 0.0613(15) 0.0421(12) 0.0452(12) 0.0229(10) 0.0216(11) 0.0247(11)
C14 0.052(2) 0.037(3) 0.029(2) 0.0077(19) 0.0059(17) 0.0196(19)
C14' 0.057(4) 0.027(3) 0.047(4) 0.015(3) 0.019(3) 0.016(3)
N1 0.0378(9) 0.0278(8) 0.0239(7) 0.0023(6) 0.0038(6) 0.0086(7)
N2 0.0460(10) 0.0286(8) 0.0323(8) 0.0069(6) 0.0108(7) 0.0120(7)
O1 0.0380(7) 0.0342(7) 0.0140(5) 0.0035(5) 0.0031(5) -0.0023(6)
O2 0.0273(7) 0.0327(7) 0.0221(6) 0.0038(5) -0.0010(5) 0.0029(5)
O3 0.0387(8) 0.0413(8) 0.0217(6) 0.0050(5) 0.0058(6) -0.0066(6)
O4 0.0405(8) 0.0431(8) 0.0145(6) 0.0024(5) 0.0062(5) -0.0049(6)
O5 0.0404(9) 0.0540(10) 0.0381(8) 0.0107(7) 0.0023(7) -0.0184(8)
O6 0.0360(9) 0.0772(13) 0.0279(7) -0.0007(7) -0.0016(6) -0.0162(8)
O8 0.0398(9) 0.0452(10) 0.0510(10) -0.0105(7) 0.0091(8) -0.0100(8)
Zn1 0.02828(13) 0.02672(13) 0.01567(11) 0.00386(8) 0.00410(8) 0.00231(8)

loop_
_atom_type_symbol
_atom_type_description
_atom_type_scat_dispersion_real
_atom_type_scat_dispersion_imag
_atom_type_scat_source
C C 0.0033 0.0016 'International Tables Vol C Tables 4.2.6.8 and 6.1.1.4'
H H 0.0000 0.0000 'International Tables Vol C Tables 4.2.6.8 and 6.1.1.4'
N N 0.0061 0.0033 'International Tables Vol C Tables 4.2.6.8 and 6.1.1.4'
O O 0.0106 0.0060 'International Tables Vol C Tables 4.2.6.8 and 6.1.1.4'
Zn Zn 0.2839 1.4301 'International Tables Vol C Tables 4.2.6.8 and 6.1.1.4'

loop_
_geom_angle_atom_site_label_1
_geom_angle_atom_site_label_2
_geom_angle_atom_site_label_3
_geom_angle
_geom_angle_site_symmetry_1
_geom_angle_site_symmetry_3
O1 C1 O2 124.23(15) . .
O1 C1 C2 117.37(16) . .
O2 C1 C2 118.38(16) . .
C3 C2 C7 120.04(15) . .
C3 C2 C1 120.05(16) . .
C7 C2 C1 119.90(16) . .
C2 C3 C4 120.35(16) . .
C2 C3 H3 119.8 . .
C4 C3 H3 119.8 . .
C5 C4 C3 119.47(16) . .
C5 C4 C8 120.85(15) . .
C3 C4 C8 119.64(16) . .
C4 C5 C6 120.31(16) . .
C4 C5 H5 119.8 . .
C6 C5 H5 119.8 . .
C7 C6 C5 120.17(17) . .
C7 C6 C9 120.90(17) . .
C5 C6 C9 118.93(16) . .
C6 C7 C2 119.65(17) . .
C6 C7 H7 120.2 . .
C2 C7 H7 120.2 . .
O3 C8 O4 121.82(17) . .
O3 C8 C4 120.58(16) . .
O4 C8 C4 117.59(16) . .
O3 C8 Zn1 73.58(10) . 1_554
O4 C8 Zn1 48.35(9) . 1_554
C4 C8 Zn1 165.14(13) . 1_554
O6 C9 O5 124.4(2) . .
O6 C9 C6 122.3(2) . .
O5 C9 C6 113.36(17) . .
N1 C10 N2 111.14(18) . .
N1 C10 H10 124.4 . .
N2 C10 H10 124.4 . .
C12 C11 N1 109.00(19) . .
C12 C11 H11 125.5 . .
N1 C11 H11 125.5 . .
C11 C12 N2 106.88(19) . .
C11 C12 H12 126.6 . .
N2 C12 H12 126.6 . .
N2 C13 C14 110.7(2) . .
N2 C13 C14' 109.6(3) . .
C14 C13 C14' 35.8(3) . .
N2 C13 H13A 109.5 . .
C14 C13 H13A 109.5 . .
C14' C13 H13A 135.8 . .
N2 C13 H13B 109.5 . .
C14 C13 H13B 109.5 . .
C14' C13 H13B 76.9 . .
H13A C13 H13B 108.1 . .
C14 C14 C13 111.4(4) 2_676 .
C14 C14 H14A 109.4 2_676 .
C13 C14 H14A 109.4 . .
C14 C14 H14B 109.4 2_676 .
C13 C14 H14B 109.4 . .
H14A C14 H14B 108.0 . .
C14' C14' C13 110.7(6) 2_676 .
C14' C14' H14C 109.5 2_676 .
C13 C14' H14C 109.5 . .
C14' C14' H14D 109.5 2_676 .
C13 C14' H14D 109.5 . .
H14C C14' H14D 108.1 . .
C10 N1 C11 105.83(17) . .
C10 N1 Zn1 124.49(14) . .
C11 N1 Zn1 129.61(14) . .
C10 N2 C12 107.15(18) . .
C10 N2 C13 125.3(2) . .
C12 N2 C13 127.3(2) . .
C1 O1 Zn1 117.77(12) . .
C1 O2 Zn1 130.64(12) . 2_766
C8 O4 Zn1 102.76(12) . 1_554
C9 O5 H5A 113(2) . .
H8A O8 H8B 105(3) . .
O2 Zn1 O4 108.97(6) 2_766 1_556
O2 Zn1 N1 117.24(7) 2_766 .
O4 Zn1 N1 119.12(7) 1_556 .
O2 Zn1 O1 105.84(6) 2_766 .
O4 Zn1 O1 102.87(6) 1_556 .
N1 Zn1 O1 100.36(7) . .
O2 Zn1 C8 97.92(6) 2_766 1_556
O4 Zn1 C8 28.89(6) 1_556 1_556
N1 Zn1 C8 105.12(7) . 1_556
O1 Zn1 C8 131.70(6) . 1_556

loop_
_geom_bond_atom_site_label_1
_geom_bond_atom_site_label_2
_geom_bond_distance
_geom_bond_site_symmetry_2
C1 O1 1.257(2) .
C1 O2 1.258(2) .
C1 C2 1.500(2) .
C2 C3 1.387(2) .
C2 C7 1.389(3) .
C3 C4 1.392(2) .
C3 H3 0.9300 .
C4 C5 1.384(3) .
C4 C8 1.497(2) .
C5 C6 1.389(3) .
C5 H5 0.9300 .
C6 C7 1.389(2) .
C6 C9 1.489(3) .
C7 H7 0.9300 .
C8 O3 1.238(2) .
C8 O4 1.275(2) .
C8 Zn1 2.5748(18) 1_554
C9 O6 1.211(3) .
C9 O5 1.308(3) .
C10 N1 1.320(3) .
C10 N2 1.332(3) .
C10 H10 0.9300 .
C11 C12 1.346(3) .
C11 N1 1.370(3) .
C11 H11 0.9300 .
C12 N2 1.363(3) .
C12 H12 0.9300 .
C13 N2 1.472(3) .
C13 C14 1.522(5) .
C13 C14' 1.537(6) .
C13 H13A 0.9700 .
C13 H13B 0.9700 .
C14 C14 1.522(8) 2_676
C14 H14A 0.9700 .
C14 H14B 0.9700 .
C14' C14' 1.499(12) 2_676
C14' H14C 0.9700 .
C14' H14D 0.9700 .
N1 Zn1 1.9852(17) .
O1 Zn1 2.0024(14) .
O2 Zn1 1.9715(14) 2_766
O4 Zn1 1.9727(15) 1_554
O5 H5A 0.843(10) .
O8 H8A 0.843(10) .
O8 H8B 0.850(10) .
Zn1 O2 1.9715(14) 2_766
Zn1 O4 1.9727(15) 1_556
Zn1 C8 2.5748(18) 1_556

loop_
_geom_torsion_atom_site_label_1
_geom_torsion_atom_site_label_2
_geom_torsion_atom_site_label_3
_geom_torsion_atom_site_label_4
_geom_torsion
_geom_torsion_site_symmetry_4
O1 C1 C2 C3 168.45(17) .
O2 C1 C2 C3 -9.9(3) .
O1 C1 C2 C7 -12.8(3) .
O2 C1 C2 C7 168.93(17) .
C7 C2 C3 C4 -0.6(3) .
C1 C2 C3 C4 178.21(16) .
C2 C3 C4 C5 0.4(3) .
C2 C3 C4 C8 -177.18(17) .
C3 C4 C5 C6 -0.5(3) .
C8 C4 C5 C6 177.14(18) .
C4 C5 C6 C7 0.6(3) .
C4 C5 C6 C9 -178.85(19) .
C5 C6 C7 C2 -0.7(3) .
C9 C6 C7 C2 178.70(19) .
C3 C2 C7 C6 0.7(3) .
C1 C2 C7 C6 -178.06(17) .
C5 C4 C8 O3 169.8(2) .
C3 C4 C8 O3 -12.7(3) .
C5 C4 C8 O4 -11.6(3) .
C3 C4 C8 O4 166.00(18) .
C5 C4 C8 Zn1 -28.9(6) 1_554
C3 C4 C8 Zn1 148.7(4) 1_554
C7 C6 C9 O6 163.7(2) .
C5 C6 C9 O6 -16.8(3) .
C7 C6 C9 O5 -16.0(3) .
C5 C6 C9 O5 163.5(2) .
N1 C11 C12 N2 -0.1(3) .
N2 C13 C14 C14 61.0(5) 2_676
C14' C13 C14 C14 -34.2(4) 2_676
N2 C13 C14' C14' -63.9(7) 2_676
C14 C13 C14' C14' 34.6(5) 2_676
N2 C10 N1 C11 -0.4(2) .
N2 C10 N1 Zn1 176.85(14) .
C12 C11 N1 C10 0.3(3) .
C12 C11 N1 Zn1 -176.76(16) .
N1 C10 N2 C12 0.4(3) .
N1 C10 N2 C13 -174.47(19) .
C11 C12 N2 C10 -0.1(3) .
C11 C12 N2 C13 174.5(2) .
C14 C13 N2 C10 60.9(3) .
C14' C13 N2 C10 99.1(4) .
C14 C13 N2 C12 -112.9(3) .
C14' C13 N2 C12 -74.7(4) .
O2 C1 O1 Zn1 10.4(2) .
C2 C1 O1 Zn1 -167.85(12) .
O1 C1 O2 Zn1 81.8(2) 2_766
C2 C1 O2 Zn1 -99.99(17) 2_766
O3 C8 O4 Zn1 4.5(2) 1_554
C4 C8 O4 Zn1 -174.13(14) 1_554
C10 N1 Zn1 O2 132.74(17) 2_766
C11 N1 Zn1 O2 -50.7(2) 2_766
C10 N1 Zn1 O4 -92.40(18) 1_556
C11 N1 Zn1 O4 84.2(2) 1_556
C10 N1 Zn1 O1 18.77(19) .
C11 N1 Zn1 O1 -164.65(18) .
C10 N1 Zn1 C8 -119.81(18) 1_556
C11 N1 Zn1 C8 56.8(2) 1_556
C1 O1 Zn1 O2 -61.65(14) 2_766
C1 O1 Zn1 O4 -175.95(14) 1_556
C1 O1 Zn1 N1 60.74(15) .
C1 O1 Zn1 C8 -178.06(12) 1_556
